data_7005692
loop_
_publ_author_name
'Broge, Louise'
'S\/otofte, Inger'
'Jensen, Kristian'
'Jensen, Nicolai'
'Pretzmann, Ulla'
'Springborg, Johan'

_publ_section_title
;
 Bowl adamanzanes--bicyclic tetraamines: syntheses and crystal
 structures of complexes with cobalt(III) and chelating coordinated
 oxo-anions.
;
_journal_issue 34
_journal_name_full 'Dalton transactions (Cambridge, England : 2003)'
_journal_page_first 3826
_journal_page_last 3839
_journal_paper_doi 10.1039/b704451h
_journal_year 2007
_chemical_formula_moiety '[Co(C11H24N4)(HCOO)](ZnCl4)'
_chemical_formula_sum 'C11 H25 Cl4 Co N4 O2 Zn'
_chemical_formula_weight 512.46
_chemical_name_systematic
;
?
;
_space_group_IT_number 62
_symmetry_cell_setting orthorhombic
_symmetry_space_group_name_Hall '-P 2ac 2n'
_symmetry_space_group_name_H-M 'P n m a'
_atom_sites_solution_hydrogens geom
_atom_sites_solution_primary direct
_atom_sites_solution_secondary difmap
_audit_creation_method SHELXL-97
_cell_angle_alpha 90.00
_cell_angle_beta 90.00
_cell_angle_gamma 90.00
_cell_formula_units_Z 4
_cell_length_a 17.2058(7)
_cell_length_b 11.4473(5)
_cell_length_c 9.5525(4)
_cell_measurement_reflns_used 12829
_cell_measurement_temperature 120(2)
_cell_measurement_theta_max 27.99
_cell_measurement_theta_min 2.37
_cell_volume 1881.46(14)
_computing_cell_refinement 'SAINT (Bruker AXS,1998)'
_computing_data_collection 'SMART (Bruker AXS,1998)'
_computing_data_reduction 'SAINT (Bruker AXS,1998)'
_computing_molecular_graphics 'SHELXTL,ver.6.12 (Sheldrick,2001)'
_computing_structure_refinement 'SHELXTL,ver.6.12 (Sheldrick,2001)'
_computing_structure_solution 'SHELXTL,ver.6.12 (Sheldrick,2001)'
_diffrn_ambient_temperature 120(2)
_diffrn_measured_fraction_theta_full 0.998
_diffrn_measured_fraction_theta_max 0.998
_diffrn_measurement_device_type 'Siemens SMART CCD Platform'
_diffrn_measurement_method 'omega scans'
_diffrn_radiation_monochromator graphite
_diffrn_radiation_source 'normal-focus sealed tube'
_diffrn_radiation_type MoK\a
_diffrn_radiation_wavelength 0.71073
_diffrn_reflns_av_R_equivalents 0.0214
_diffrn_reflns_av_sigmaI/netI 0.0170
_diffrn_reflns_limit_h_max 22
_diffrn_reflns_limit_h_min -21
_diffrn_reflns_limit_k_max 15
_diffrn_reflns_limit_k_min -15
_diffrn_reflns_limit_l_max 12
_diffrn_reflns_limit_l_min -11
_diffrn_reflns_number 12829
_diffrn_reflns_theta_full 27.99
_diffrn_reflns_theta_max 27.99
_diffrn_reflns_theta_min 2.37
_diffrn_standards_number 0
_exptl_absorpt_coefficient_mu 2.736
_exptl_absorpt_correction_T_max 1.0000
_exptl_absorpt_correction_T_min 0.7777
_exptl_absorpt_correction_type multi-scan
_exptl_absorpt_process_details 'SADABS,ver2.03 (Sheldrick,2001)'
_exptl_crystal_colour red
_exptl_crystal_density_diffrn 1.809
_exptl_crystal_density_method 'not measured'
_exptl_crystal_F_000 1044
_exptl_crystal_size_max 0.38
_exptl_crystal_size_mid 0.18
_exptl_crystal_size_min 0.08
_refine_diff_density_max 0.417
_refine_diff_density_min -0.364
_refine_diff_density_rms 0.092
_refine_ls_extinction_method none
_refine_ls_goodness_of_fit_ref 1.082
_refine_ls_hydrogen_treatment mixed
_refine_ls_matrix_type full
_refine_ls_number_parameters 124
_refine_ls_number_reflns 2379
_refine_ls_number_restraints 0
_refine_ls_restrained_S_all 1.082
_refine_ls_R_factor_all 0.0208
_refine_ls_R_factor_gt 0.0195
_refine_ls_shift/su_max 0.001
_refine_ls_shift/su_mean 0.000
_refine_ls_structure_factor_coef Fsqd
_refine_ls_weighting_details 'calc w=1/[\s^2^(Fo^2^)+(0.0244P)^2^+0.8925P] where P=(Fo^2^+2Fc^2^)/3'
_refine_ls_weighting_scheme calc
_refine_ls_wR_factor_gt 0.0483
_refine_ls_wR_factor_ref 0.0490
_reflns_number_gt 2257
_reflns_number_total 2379
_reflns_threshold_expression >2sigma(I)
_cod_data_source_file b704451h.txt
_cod_data_source_block js22ak
_cod_database_code 7005692

loop_
_symmetry_equiv_pos_as_xyz
'x, y, z'
'-x+1/2, -y, z+1/2'
'-x, y+1/2, -z'
'x+1/2, -y+1/2, -z+1/2'
'-x, -y, -z'
'x-1/2, y, -z-1/2'
'x, -y-1/2, z'
'-x-1/2, y-1/2, z-1/2'

loop_
_atom_site_label
_atom_site_type_symbol
_atom_site_fract_x
_atom_site_fract_y
_atom_site_fract_z
_atom_site_U_iso_or_equiv
_atom_site_adp_type
_atom_site_occupancy
_atom_site_symmetry_multiplicity
_atom_site_calc_flag
_atom_site_refinement_flags
_atom_site_disorder_assembly
_atom_site_disorder_group
Co Co 0.445433(14) 0.2500 0.14088(2) 0.01028(7) Uani 1 2 d S . .
N1 N 0.33739(9) 0.2500 0.08103(17) 0.0158(3) Uani 1 2 d S . .
H1 H 0.3364 0.2500 -0.0163 0.019 Uiso 1 2 calc SR . .
C1 C 0.29924(8) 0.13956(14) 0.13147(15) 0.0210(3) Uani 1 1 d . . .
H11 H 0.2671 0.1055 0.0559 0.025 Uiso 1 1 calc R . .
H12 H 0.2651 0.1568 0.2123 0.025 Uiso 1 1 calc R . .
C2 C 0.36230(8) 0.05381(12) 0.17442(15) 0.0189(3) Uani 1 1 d . . .
H21 H 0.3395 -0.0105 0.2304 0.023 Uiso 1 1 calc R . .
H22 H 0.3871 0.0197 0.0903 0.023 Uiso 1 1 calc R . .
N2 N 0.42163(6) 0.11878(10) 0.25989(11) 0.0132(2) Uani 1 1 d . . .
C3 C 0.49788(8) 0.05422(12) 0.26332(14) 0.0162(3) Uani 1 1 d . . .
H31 H 0.5076 0.0171 0.1713 0.019 Uiso 1 1 calc R . .
H32 H 0.4959 -0.0080 0.3352 0.019 Uiso 1 1 calc R . .
C4 C 0.56333(8) 0.13911(12) 0.29722(15) 0.0160(3) Uani 1 1 d . . .
H41 H 0.5643 0.1556 0.3989 0.019 Uiso 1 1 calc R . .
H42 H 0.6140 0.1047 0.2704 0.019 Uiso 1 1 calc R . .
C5 C 0.39018(8) 0.13954(12) 0.40477(14) 0.0170(3) Uani 1 1 d . . .
H51 H 0.4043 0.0719 0.4641 0.020 Uiso 1 1 calc R . .
H52 H 0.3328 0.1423 0.3992 0.020 Uiso 1 1 calc R . .
C6 C 0.41820(11) 0.2500 0.4768(2) 0.0173(4) Uani 1 2 d S . .
H61 H 0.4757 0.2500 0.4787 0.021 Uiso 1 2 calc SR . .
H62 H 0.3996 0.2500 0.5748 0.021 Uiso 1 2 calc SR . .
N3 N 0.54958(9) 0.2500 0.21685(16) 0.0123(3) Uani 1 2 d S . .
H3 H 0.5838 0.2500 0.1415 0.015 Uiso 1 2 calc SR . .
O1 O 0.47965(5) 0.15565(9) -0.02025(10) 0.0172(2) Uani 1 1 d . . .
C7 C 0.49329(12) 0.2500 -0.0848(2) 0.0192(4) Uani 1 2 d S . .
H7 H 0.5134(14) 0.2500 -0.181(3) 0.021(6) Uiso 1 2 d S . .
Zn Zn 0.236081(12) 0.2500 0.71949(2) 0.01241(7) Uani 1 2 d S . .
Cl1 Cl 0.313321(19) 0.09483(3) 0.76666(4) 0.02020(8) Uani 1 1 d . . .
Cl2 Cl 0.13134(3) 0.2500 0.86511(5) 0.02247(11) Uani 1 2 d S . .
Cl3 Cl 0.19407(3) 0.2500 0.49373(5) 0.02513(12) Uani 1 2 d S . .

loop_
_atom_site_aniso_label
_atom_site_aniso_U_11
_atom_site_aniso_U_22
_atom_site_aniso_U_33
_atom_site_aniso_U_23
_atom_site_aniso_U_13
_atom_site_aniso_U_12
Co 0.00958(12) 0.01177(12) 0.00948(12) 0.000 0.00058(8) 0.000
N1 0.0119(7) 0.0223(8) 0.0131(7) 0.000 -0.0005(6) 0.000
C1 0.0138(6) 0.0287(8) 0.0205(7) 0.0020(6) -0.0021(5) -0.0067(6)
C2 0.0185(7) 0.0179(7) 0.0202(7) -0.0009(5) -0.0011(5) -0.0080(5)
N2 0.0129(5) 0.0133(5) 0.0133(5) -0.0002(4) 0.0005(4) -0.0016(4)
C3 0.0172(6) 0.0114(6) 0.0201(6) 0.0012(5) 0.0001(5) 0.0026(5)
C4 0.0150(6) 0.0149(6) 0.0180(6) 0.0008(5) -0.0023(5) 0.0036(5)
C5 0.0168(6) 0.0207(7) 0.0135(6) 0.0035(5) 0.0041(5) -0.0017(5)
C6 0.0169(9) 0.0234(10) 0.0117(8) 0.000 0.0020(7) 0.000
N3 0.0107(7) 0.0145(8) 0.0117(7) 0.000 0.0013(6) 0.000
O1 0.0173(5) 0.0203(5) 0.0142(4) -0.0040(4) 0.0018(4) -0.0006(4)
C7 0.0158(9) 0.0290(11) 0.0128(9) 0.000 0.0026(7) 0.000
Zn 0.01100(11) 0.01423(11) 0.01201(11) 0.000 -0.00076(7) 0.000
Cl1 0.01883(17) 0.01545(16) 0.02634(18) -0.00036(13) -0.00328(13) 0.00386(12)
Cl2 0.0169(2) 0.0349(3) 0.0156(2) 0.000 0.00461(17) 0.000
Cl3 0.0132(2) 0.0495(3) 0.0127(2) 0.000 -0.00223(17) 0.000

loop_
_atom_type_symbol
_atom_type_description
_atom_type_scat_dispersion_real
_atom_type_scat_dispersion_imag
_atom_type_scat_source
C C 0.0033 0.0016 'International Tables Vol C Tables 4.2.6.8 and 6.1.1.4'
H H 0.0000 0.0000 'International Tables Vol C Tables 4.2.6.8 and 6.1.1.4'
N N 0.0061 0.0033 'International Tables Vol C Tables 4.2.6.8 and 6.1.1.4'
O O 0.0106 0.0060 'International Tables Vol C Tables 4.2.6.8 and 6.1.1.4'
Cl Cl 0.1484 0.1585 'International Tables Vol C Tables 4.2.6.8 and 6.1.1.4'
Co Co 0.3494 0.9721 'International Tables Vol C Tables 4.2.6.8 and 6.1.1.4'
Zn Zn 0.2839 1.4301 'International Tables Vol C Tables 4.2.6.8 and 6.1.1.4'

loop_
_geom_angle_atom_site_label_1
_geom_angle_atom_site_label_2
_geom_angle_atom_site_label_3
_geom_angle
_geom_angle_site_symmetry_1
_geom_angle_site_symmetry_3
_geom_angle_publ_flag
N2 Co N2 102.37(7) 7_565 . ?
N2 Co N3 88.60(4) 7_565 . ?
N2 Co N3 88.60(4) . . ?
N2 Co N1 88.30(4) 7_565 . ?
N2 Co N1 88.30(4) . . ?
N3 Co N1 175.05(7) . . ?
N2 Co O1 162.03(4) 7_565 . ?
N2 Co O1 95.57(4) . . ?
N3 Co O1 90.93(5) . . ?
N1 Co O1 93.21(5) . . ?
N2 Co O1 95.57(4) 7_565 7_565 ?
N2 Co O1 162.03(4) . 7_565 ?
N3 Co O1 90.93(5) . 7_565 ?
N1 Co O1 93.21(5) . 7_565 ?
O1 Co O1 66.48(6) . 7_565 ?
N2 Co C7 128.80(3) 7_565 . ?
N2 Co C7 128.80(3) . . ?
N3 Co C7 91.15(7) . . ?
N1 Co C7 93.80(7) . . ?
O1 Co C7 33.24(3) . . ?
O1 Co C7 33.24(3) 7_565 . ?
C1 N1 C1 114.43(15) . 7_565 ?
C1 N1 Co 108.84(8) . . ?
C1 N1 Co 108.84(8) 7_565 . ?
C1 N1 H1 108.2 . . ?
C1 N1 H1 108.2 7_565 . ?
Co N1 H1 108.2 . . ?
N1 C1 C2 108.54(11) . . ?
N1 C1 H11 110.0 . . ?
C2 C1 H11 110.0 . . ?
N1 C1 H12 110.0 . . ?
C2 C1 H12 110.0 . . ?
H11 C1 H12 108.4 . . ?
N2 C2 C1 108.16(11) . . ?
N2 C2 H21 110.1 . . ?
C1 C2 H21 110.1 . . ?
N2 C2 H22 110.1 . . ?
C1 C2 H22 110.1 . . ?
H21 C2 H22 108.4 . . ?
C2 N2 C5 109.47(10) . . ?
C2 N2 C3 111.13(11) . . ?
C5 N2 C3 111.75(10) . . ?
C2 N2 Co 102.09(8) . . ?
C5 N2 Co 119.71(9) . . ?
C3 N2 Co 102.13(8) . . ?
N2 C3 C4 109.62(11) . . ?
N2 C3 H31 109.7 . . ?
C4 C3 H31 109.7 . . ?
N2 C3 H32 109.7 . . ?
C4 C3 H32 109.7 . . ?
H31 C3 H32 108.2 . . ?
N3 C4 C3 108.31(11) . . ?
N3 C4 H41 110.0 . . ?
C3 C4 H41 110.0 . . ?
N3 C4 H42 110.0 . . ?
C3 C4 H42 110.0 . . ?
H41 C4 H42 108.4 . . ?
N2 C5 C6 115.73(12) . . ?
N2 C5 H51 108.3 . . ?
C6 C5 H51 108.3 . . ?
N2 C5 H52 108.3 . . ?
C6 C5 H52 108.3 . . ?
H51 C5 H52 107.4 . . ?
C5 C6 C5 112.82(16) . 7_565 ?
C5 C6 H61 109.0 . . ?
C5 C6 H61 109.0 7_565 . ?
C5 C6 H62 109.0 . . ?
C5 C6 H62 109.0 7_565 . ?
H61 C6 H62 107.8 . . ?
C4 N3 C4 115.34(14) 7_565 . ?
C4 N3 Co 109.74(8) 7_565 . ?
C4 N3 Co 109.74(8) . . ?
C4 N3 H3 107.2 7_565 . ?
C4 N3 H3 107.2 . . ?
Co N3 H3 107.2 . . ?
C7 O1 Co 88.18(9) . . ?
O1 C7 O1 117.15(17) . 7_565 ?
O1 C7 Co 58.58(9) . . ?
O1 C7 Co 58.58(9) 7_565 . ?
O1 C7 H7 121.42(9) . . ?
O1 C7 H7 121.42(9) 7_565 . ?
Co C7 H7 179.7(15) . . ?
Cl1 Zn Cl1 103.38(2) 7_565 . ?
Cl1 Zn Cl3 112.044(13) 7_565 . ?
Cl1 Zn Cl3 112.044(13) . . ?
Cl1 Zn Cl2 110.065(13) 7_565 . ?
Cl1 Zn Cl2 110.065(13) . . ?
Cl3 Zn Cl2 109.13(2) . . ?

loop_
_geom_bond_atom_site_label_1
_geom_bond_atom_site_label_2
_geom_bond_distance
_geom_bond_site_symmetry_2
_geom_bond_publ_flag
Co N2 1.9278(11) 7_565 ?
Co N2 1.9278(11) . ?
Co N3 1.9333(16) . ?
Co N1 1.9449(16) . ?
Co O1 1.9704(10) . ?
Co O1 1.9704(10) 7_565 ?
Co C7 2.308(2) . ?
N1 C1 1.5038(16) . ?
N1 C1 1.5038(16) 7_565 ?
N1 H1 0.9300 . ?
C1 C2 1.520(2) . ?
C1 H11 0.9900 . ?
C1 H12 0.9900 . ?
C2 N2 1.5038(17) . ?
C2 H21 0.9900 . ?
C2 H22 0.9900 . ?
N2 C5 1.5048(17) . ?
N2 C3 1.5062(17) . ?
C3 C4 1.5223(19) . ?
C3 H31 0.9900 . ?
C3 H32 0.9900 . ?
C4 N3 1.5022(16) . ?
C4 H41 0.9900 . ?
C4 H42 0.9900 . ?
C5 C6 1.5180(17) . ?
C5 H51 0.9900 . ?
C5 H52 0.9900 . ?
C6 C5 1.5180(17) 7_565 ?
C6 H61 0.9900 . ?
C6 H62 0.9900 . ?
N3 C4 1.5022(16) 7_565 ?
N3 H3 0.9300 . ?
O1 C7 1.2657(14) . ?
C7 O1 1.2657(14) 7_565 ?
C7 H7 0.98(3) . ?
Zn Cl1 2.2638(4) 7_565 ?
Zn Cl1 2.2638(4) . ?
Zn Cl3 2.2745(5) . ?
Zn Cl2 2.2766(5) . ?

loop_
_geom_hbond_atom_site_label_D
_geom_hbond_atom_site_label_H
_geom_hbond_atom_site_label_A
_geom_hbond_distance_DH
_geom_hbond_distance_HA
_geom_hbond_distance_DA
_geom_hbond_angle_DHA
_geom_hbond_site_symmetry_A
N1 H1 Cl1 0.93 2.76 3.5135(14) 138.9 1_554
N3 H3 Cl3 0.93 2.30 3.1978(16) 163.5 6_656

loop_
_geom_torsion_atom_site_label_1
_geom_torsion_atom_site_label_2
_geom_torsion_atom_site_label_3
_geom_torsion_atom_site_label_4
_geom_torsion
_geom_torsion_site_symmetry_1
_geom_torsion_site_symmetry_2
_geom_torsion_site_symmetry_3
_geom_torsion_site_symmetry_4
_geom_torsion_publ_flag
Co N1 C1 C2 -15.53(14) . . . . ?
N1 C1 C2 N2 44.98(15) . . . . ?
C1 C2 N2 Co -51.67(11) . . . . ?
C2 N2 Co N1 34.85(9) . . . . ?
N2 Co N1 C1 -11.45(10) . . . . ?
Co N2 C3 C4 49.37(11) . . . . ?
N2 C3 C4 N3 -41.62(14) . . . . ?
C3 C4 N3 Co 12.71(13) . . . . ?
C4 N3 Co N2 12.66(9) . . . . ?
N3 Co N2 C3 -33.98(8) . . . . ?
Co N2 C5 C6 -31.86(16) . . . . ?
N2 C5 C6 C5 65.88(19) . . . 7_565 ?
C5 C6 C5 N2 -65.88(19) . . 7_565 7_565 ?
C6 C5 N2 Co 31.86(16) . 7_565 7_565 . ?
C5 N2 Co N2 -1.74(12) 7_565 7_565 . . ?
N2 Co N2 C5 1.74(12) 7_565 . . . ?
